data_4116380
loop_
_publ_author_name
'Joseph L. Stark'
'Brian Harms'
'Ilse Guzman-Jimenez'
'Kenton H. Whitmire'
'R\'egis Gautier'
'Jean-Fran\,cois Halet'
'Jean-Yves Saillard'

_publ_contact_author
; 
Dr. Kenton. H. Whitmire
Chemistry Department MS 60
Rice University
6100 Main Street
Houston TX 77005-1892
U.S.A.
;
_publ_contact_author_email whitmir@rice.edu
_publ_contact_author_fax (1)-713-737-5652
_publ_contact_author_phone (1)-713-737-5650
_publ_section_title
;
 Different Ways To Distort a Tetracapped Tetrahedron on Route to Forming
 an E4M4 Cubane: The Case of [E4(Pd(PPh2Me)2)4][Ph2EX2]2 (E = Sb, X = Cl;
 E = Bi, X = Br)
;
_journal_name_full 'Journal of the American Chemical Society'
_journal_page_first 4409
_journal_page_last 4418
_journal_paper_doi 10.1021/ja982902u
_journal_volume 121
_journal_year 1999
_chemical_formula_structural
; 
[Sb4(Pd((C6H5)2PCH3)2)4][(C6H5)2SbCl2]2
;
_chemical_formula_sum 'C130 H128 Cl4 O0.5 P8 Pd4 Sb6'
_chemical_formula_weight 3243.98
_chemical_name_systematic
; 
 [tetrakis[u3-(bis(diphenylmethylphposphine)palladium)] tetraantimony]
 bis[diphenyldidichloroantimony]
;
_space_group_IT_number 2
_symmetry_cell_setting triclinic
_symmetry_space_group_name_Hall '-P 1'
_symmetry_space_group_name_H-M 'P -1'
_atom_sites_solution_hydrogens geom
_atom_sites_solution_primary direct
_atom_sites_solution_secondary difmap
_audit_creation_method SHELXL
_cell_angle_alpha 85.08(3)
_cell_angle_beta 77.96(3)
_cell_angle_gamma 85.23(3)
_cell_formula_units_Z 2
_cell_length_a 14.176(3)
_cell_length_b 14.770(3)
_cell_length_c 32.465(7)
_cell_measurement_reflns_used 25
_cell_measurement_temperature 223(2)
_cell_measurement_theta_max 5.75
_cell_measurement_theta_min 3.40
_cell_volume 6609(3)
_computing_cell_refinement 'TEXSAN 5.0'
_computing_data_collection 'TEXSAN 5.0'
_computing_data_reduction 'TEXSAN 5.0'
_computing_molecular_graphics SHELXTL-PLUS
_computing_publication_material SHELXL-93
_computing_structure_refinement 'SHELXL-93 (Sheldrick, 1993)'
_computing_structure_solution 'SHELXS-86 (Sheldrick, 1990)'
_diffrn_ambient_temperature 223(2)
_diffrn_measurement_device 'Rigaku AFC5-S'
_diffrn_measurement_method \w-scans
_diffrn_radiation_monochromator graphite
_diffrn_radiation_source 'normal-focus sealed tube'
_diffrn_radiation_type 'Mo K\a'
_diffrn_radiation_wavelength 0.71073
_diffrn_reflns_av_R_equivalents 0.0244
_diffrn_reflns_av_sigmaI/netI 0.0410
_diffrn_reflns_limit_h_max 15
_diffrn_reflns_limit_h_min -15
_diffrn_reflns_limit_k_max 0
_diffrn_reflns_limit_k_min -15
_diffrn_reflns_limit_l_max 34
_diffrn_reflns_limit_l_min -34
_diffrn_reflns_number 18094
_diffrn_reflns_theta_max 22.50
_diffrn_reflns_theta_min 2.09
_diffrn_standards_decay_% 0
_diffrn_standards_interval_count 150
_diffrn_standards_number 3
_exptl_absorpt_coefficient_mu 1.959
_exptl_absorpt_correction_T_max 1.000
_exptl_absorpt_correction_T_min 0.6280
_exptl_absorpt_correction_type psi-scan
_exptl_crystal_colour dark_red
_exptl_crystal_density_diffrn 1.630
_exptl_crystal_description block
_exptl_crystal_F_000 3180
_exptl_crystal_size_max 0.35
_exptl_crystal_size_mid 0.25
_exptl_crystal_size_min 0.20
_refine_diff_density_max 2.494
_refine_diff_density_min -0.817
_refine_diff_density_rms 0.137
_refine_ls_extinction_method none
_refine_ls_goodness_of_fit_all 1.108
_refine_ls_goodness_of_fit_obs 1.133
_refine_ls_hydrogen_treatment constr
_refine_ls_matrix_type full
_refine_ls_number_parameters 1291
_refine_ls_number_reflns 17244
_refine_ls_number_restraints 70
_refine_ls_restrained_S_all 1.153
_refine_ls_restrained_S_obs 1.137
_refine_ls_R_factor_all 0.0502
_refine_ls_R_factor_obs 0.0386
_refine_ls_shift/esd_max -0.001
_refine_ls_shift/esd_mean 0.000
_refine_ls_structure_factor_coef Fsqd
_refine_ls_weighting_details 'w=1/[s^2^(Fo^2^)+( 0.0569P)^2^+32.5742P] where P=(Fo^2^+2Fc^2^)/3'
_refine_ls_weighting_scheme calc
_refine_ls_wR_factor_all 0.1334
_refine_ls_wR_factor_obs 0.1206
_reflns_number_observed 14690
_reflns_number_total 17260
_reflns_observed_criterion >2sigma(I)
_cod_data_source_file ja982902u_2.cif
_cod_data_source_block sb4
_cod_depositor_comments
;
The following automatic conversions were performed:

'_refine_ls_weighting_scheme' value 'calc w=1/[s^2^(Fo^2^)+(
0.0569P)^2^+32.5742P] where P=(Fo^2^+2Fc^2^)/3' was changed to
'calc'. New tag '_refine_ls_weighting_details' was created. The value
of the new tag was set to 'w=1/[s^2^(Fo^2^)+( 0.0569P)^2^+32.5742P]
where P=(Fo^2^+2Fc^2^)/3'.

Automatic conversion script
Id: cif_fix_values 3143 2015-03-26 13:38:13Z robertas 
;
_cod_original_cell_volume 6608.6(23)
_cod_original_formula_sum 'C130 H128 Cl4 O0.50 P8 Pd4 Sb6'
_cod_database_code 4116380

loop_
_symmetry_equiv_pos_as_xyz
'x, y, z'
'-x, -y, -z'

loop_
_atom_site_aniso_label
_atom_site_aniso_U_11
_atom_site_aniso_U_22
_atom_site_aniso_U_33
_atom_site_aniso_U_23
_atom_site_aniso_U_13
_atom_site_aniso_U_12
Sb1 0.0386(3) 0.0349(3) 0.0282(3) -0.0032(2) -0.0056(2) -0.0129(2)
Sb2 0.0302(3) 0.0308(3) 0.0290(3) -0.0036(2) -0.0029(2) -0.0057(2)
Sb3 0.0316(3) 0.0296(3) 0.0274(3) 0.0011(2) -0.0063(2) -0.0058(2)
Sb4 0.0423(3) 0.0370(3) 0.0268(3) 0.0024(2) -0.0073(2) -0.0175(2)
Pd1 0.0293(3) 0.0300(3) 0.0307(3) 0.0032(2) -0.0022(2) -0.0050(2)
Pd2 0.0458(4) 0.0492(4) 0.0275(3) -0.0076(3) 0.0027(3) -0.0221(3)
Pd3 0.0465(4) 0.0356(3) 0.0288(3) 0.0042(3) -0.0138(3) -0.0153(3)
Pd4 0.0308(3) 0.0315(3) 0.0258(3) -0.0041(2) -0.0067(2) -0.0029(2)
P1 0.0299(10) 0.0399(11) 0.0386(12) 0.0069(9) -0.0008(9) -0.0044(9)
P2 0.0368(11) 0.0298(10) 0.0391(11) 0.0024(9) -0.0024(9) -0.0025(8)
P3 0.0565(14) 0.065(2) 0.0408(13) -0.0232(11) 0.0095(11) -0.0260(12)
P4 0.0559(14) 0.073(2) 0.0350(12) -0.0078(11) 0.0039(10) -0.0362(12)
P5 0.0587(14) 0.0389(12) 0.0347(12) 0.0084(9) -0.0166(10) -0.0173(10)
P6 0.0601(14) 0.0471(13) 0.0428(13) 0.0086(10) -0.0251(11) -0.0223(11)
P7 0.0341(11) 0.0407(12) 0.0360(11) -0.0070(9) -0.0117(9) -0.0010(9)
P8 0.0363(11) 0.0333(11) 0.0336(11) -0.0068(9) -0.0085(9) -0.0015(8)
C110 0.046(5) 0.069(6) 0.040(5) 0.017(4) 0.003(4) 0.001(4)
C111 0.033(4) 0.030(4) 0.052(5) 0.006(4) 0.000(4) -0.006(3)
C112 0.039(5) 0.044(5) 0.058(6) 0.000(4) -0.008(4) -0.012(4)
C113 0.058(6) 0.052(6) 0.072(7) -0.007(5) -0.017(5) -0.009(5)
C114 0.060(6) 0.037(5) 0.102(9) -0.007(5) -0.030(6) -0.007(5)
C115 0.048(6) 0.033(5) 0.107(9) 0.012(5) -0.011(6) -0.017(4)
C116 0.043(5) 0.040(5) 0.082(7) 0.001(5) 0.006(5) -0.011(4)
C121 0.029(4) 0.038(4) 0.044(5) 0.002(4) 0.000(3) -0.006(3)
C122 0.050(5) 0.045(5) 0.059(6) -0.011(4) -0.019(4) 0.000(4)
C123 0.057(6) 0.051(6) 0.087(7) -0.014(5) -0.027(5) 0.013(5)
C124 0.052(6) 0.045(5) 0.072(7) -0.017(5) -0.009(5) 0.008(4)
C125 0.044(5) 0.059(6) 0.062(6) -0.022(5) 0.000(4) -0.007(4)
C126 0.034(4) 0.060(6) 0.052(5) -0.006(4) -0.007(4) -0.007(4)
C210 0.045(5) 0.040(5) 0.073(7) -0.002(5) 0.007(5) 0.001(4)
C211 0.042(5) 0.026(4) 0.064(6) 0.001(4) 0.005(4) 0.004(4)
C212 0.064(6) 0.027(5) 0.086(7) -0.009(5) -0.018(5) -0.004(4)
C213 0.062(7) 0.049(6) 0.144(12) -0.022(7) -0.028(8) -0.005(6)
C214 0.047(7) 0.052(7) 0.188(17) -0.015(10) -0.012(9) -0.004(5)
C215 0.079(8) 0.049(7) 0.121(12) 0.027(7) 0.032(8) -0.013(6)
C216 0.078(7) 0.049(6) 0.073(7) 0.014(5) 0.013(6) 0.000(5)
C221 0.075(6) 0.043(5) 0.065(6) -0.001(5) -0.034(5) 0.003(5)
C222 0.066(6) 0.055(5) 0.061(5) -0.001(5) -0.024(5) 0.005(5)
C223 0.116(9) 0.094(8) 0.054(5) -0.021(6) -0.044(6) 0.024(7)
C224 0.138(10) 0.127(9) 0.066(7) -0.026(8) -0.061(7) 0.042(9)
C225 0.175(13) 0.121(8) 0.076(7) -0.026(8) -0.073(8) 0.079(10)
C226 0.136(10) 0.070(7) 0.092(7) -0.028(6) -0.064(7) 0.052(7)
C310 0.106(9) 0.102(9) 0.044(6) -0.031(6) 0.015(6) -0.048(7)
C311 0.053(5) 0.066(6) 0.045(5) -0.030(5) 0.000(4) -0.018(5)
C312 0.093(8) 0.082(8) 0.065(7) -0.025(6) -0.021(6) -0.019(6)
C313 0.093(9) 0.124(12) 0.086(9) -0.046(9) -0.043(8) -0.007(9)
C314 0.064(8) 0.146(14) 0.111(11) -0.079(11) -0.004(8) -0.037(9)
C315 0.067(7) 0.098(9) 0.081(8) -0.025(7) -0.003(6) -0.042(7)
C316 0.058(6) 0.078(7) 0.059(6) -0.018(5) -0.003(5) -0.027(5)
C321 0.041(5) 0.067(6) 0.051(6) -0.025(5) 0.013(4) -0.022(4)
C322 0.045(5) 0.064(6) 0.060(6) -0.021(5) 0.007(5) -0.007(5)
C323 0.058(6) 0.082(8) 0.084(8) -0.022(7) 0.003(6) -0.005(6)
C324 0.060(7) 0.071(8) 0.110(10) -0.011(7) 0.005(7) -0.005(6)
C325 0.056(7) 0.062(8) 0.136(12) -0.035(8) 0.034(7) -0.023(6)
C326 0.056(6) 0.065(7) 0.111(10) -0.040(7) 0.016(6) -0.024(6)
C410 0.080(7) 0.103(9) 0.049(6) -0.016(6) 0.001(5) -0.056(7)
C411 0.055(6) 0.093(8) 0.051(6) -0.005(6) 0.004(5) -0.037(6)
C412 0.056(7) 0.130(11) 0.071(8) -0.006(7) 0.020(6) -0.024(7)
C413 0.079(10) 0.192(18) 0.088(11) 0.010(11) 0.033(8) 0.002(11)
C414 0.062(9) 0.193(20) 0.162(18) 0.016(15) 0.034(11) 0.014(10)
C415 0.069(9) 0.145(14) 0.117(12) 0.029(10) -0.011(9) -0.032(9)
C416 0.058(7) 0.117(10) 0.074(8) -0.003(8) 0.000(6) -0.036(7)
C421 0.071(6) 0.069(6) 0.032(5) -0.012(4) 0.006(4) -0.039(5)
C422 0.087(8) 0.085(8) 0.048(6) -0.003(6) 0.001(5) -0.052(6)
C423 0.131(11) 0.090(9) 0.066(8) 0.010(7) -0.004(8) -0.068(8)
C424 0.162(13) 0.101(10) 0.043(6) 0.018(6) -0.021(7) -0.059(10)
C425 0.120(10) 0.100(9) 0.049(6) 0.006(6) -0.023(6) -0.053(8)
C426 0.096(8) 0.087(8) 0.041(6) 0.009(5) -0.009(5) -0.050(7)
C510 0.080(7) 0.052(5) 0.042(5) 0.012(4) -0.020(5) -0.017(5)
C511 0.053(5) 0.042(5) 0.049(5) 0.001(4) -0.027(4) -0.012(4)
C512 0.095(8) 0.056(6) 0.042(5) 0.015(5) -0.026(5) -0.008(6)
C513 0.097(8) 0.042(6) 0.084(8) -0.001(5) -0.033(7) 0.014(6)
C514 0.066(6) 0.060(6) 0.064(7) -0.014(5) -0.013(5) 0.001(5)
C515 0.064(6) 0.050(6) 0.054(6) 0.004(5) -0.014(5) -0.007(5)
C516 0.057(5) 0.041(5) 0.052(5) 0.007(4) -0.025(5) -0.013(4)
C521 0.060(6) 0.043(5) 0.039(5) 0.017(4) -0.016(4) -0.018(4)
C522 0.086(8) 0.051(6) 0.051(6) 0.005(5) -0.010(5) -0.027(5)
C523 0.068(7) 0.081(8) 0.071(7) 0.020(6) -0.005(6) -0.034(6)
C524 0.092(9) 0.061(7) 0.078(8) 0.013(6) -0.034(7) -0.039(6)
C525 0.086(8) 0.057(6) 0.078(8) 0.002(5) -0.023(7) -0.033(6)
C526 0.073(6) 0.051(5) 0.051(6) 0.006(5) -0.019(5) -0.023(5)
C610 0.061(6) 0.049(5) 0.083(7) 0.012(5) -0.032(5) -0.022(5)
C611 0.072(6) 0.053(6) 0.094(7) 0.021(6) -0.060(6) -0.030(5)
C612 0.072(7) 0.068(7) 0.089(7) -0.001(6) -0.039(6) -0.007(6)
C613 0.064(7) 0.075(8) 0.152(10) -0.013(8) -0.049(8) 0.001(6)
C614 0.057(7) 0.072(8) 0.159(11) 0.003(9) -0.018(8) -0.014(6)
C615 0.076(8) 0.055(7) 0.167(10) 0.052(8) -0.061(8) -0.018(6)
C616 0.073(7) 0.077(7) 0.107(7) 0.035(7) -0.037(6) -0.032(6)
C621 0.133(8) 0.068(7) 0.051(5) 0.014(5) -0.049(6) -0.063(7)
C622 0.135(8) 0.164(14) 0.063(6) 0.015(8) -0.043(7) -0.096(10)
C623 0.203(11) 0.269(23) 0.047(6) 0.008(10) -0.043(9) -0.164(15)
C624 0.210(12) 0.220(19) 0.031(6) -0.019(9) -0.007(9) -0.135(14)
C625 0.206(11) 0.128(11) 0.039(5) -0.011(7) 0.004(8) -0.113(10)
C626 0.134(8) 0.072(7) 0.043(5) 0.005(5) -0.026(6) -0.058(7)
C710 0.057(6) 0.087(7) 0.036(5) -0.004(5) -0.019(4) -0.003(5)
C711 0.044(5) 0.046(5) 0.075(6) -0.022(5) -0.033(5) 0.006(4)
C712 0.081(7) 0.051(6) 0.128(10) -0.004(6) -0.057(7) 0.004(6)
C713 0.112(10) 0.043(6) 0.171(14) -0.010(8) -0.090(10) 0.006(7)
C714 0.077(8) 0.090(7) 0.176(15) -0.051(10) -0.074(10) 0.026(8)
C715 0.055(6) 0.098(7) 0.108(9) -0.050(8) -0.021(6) 0.019(6)
C716 0.042(5) 0.083(6) 0.075(7) -0.045(6) -0.020(5) 0.009(5)
C721 0.033(4) 0.038(4) 0.047(5) -0.017(4) -0.013(4) 0.002(3)
C722 0.061(6) 0.058(6) 0.068(6) -0.013(5) -0.025(5) -0.012(5)
C723 0.065(7) 0.073(7) 0.093(9) -0.021(7) -0.028(6) -0.027(6)
C724 0.070(7) 0.051(6) 0.107(9) 0.001(6) -0.035(7) -0.024(5)
C725 0.061(6) 0.057(6) 0.086(8) 0.019(5) -0.023(6) -0.014(5)
C726 0.039(5) 0.053(5) 0.073(7) -0.007(5) -0.020(4) -0.011(4)
C810 0.051(5) 0.042(5) 0.053(5) -0.009(4) -0.018(4) 0.008(4)
C811 0.031(4) 0.058(5) 0.032(4) -0.008(4) -0.004(3) -0.004(4)
C812 0.042(5) 0.061(6) 0.041(5) -0.004(4) -0.010(4) -0.005(4)
C813 0.059(6) 0.092(8) 0.048(6) 0.008(6) -0.009(5) -0.018(6)
C814 0.050(6) 0.145(12) 0.047(6) 0.013(7) -0.001(5) -0.027(7)
C815 0.054(6) 0.120(11) 0.057(7) -0.031(7) 0.009(5) -0.003(6)
C816 0.051(5) 0.067(6) 0.056(6) -0.017(5) 0.003(5) 0.002(5)
C821 0.039(5) 0.038(5) 0.082(6) -0.024(5) -0.005(4) -0.002(4)
C822 0.062(6) 0.072(6) 0.080(6) -0.029(6) -0.038(5) 0.000(5)
C823 0.058(7) 0.091(8) 0.131(9) -0.061(8) -0.040(7) 0.009(6)
C824 0.051(7) 0.056(7) 0.167(10) -0.044(8) -0.007(8) -0.007(5)
C825 0.084(8) 0.043(6) 0.151(9) -0.015(7) 0.008(9) -0.021(6)
C826 0.084(7) 0.041(5) 0.095(7) -0.010(6) -0.003(6) -0.022(5)
Sb5 0.0689(4) 0.0378(3) 0.0401(3) -0.0016(3) -0.0042(3) -0.0148(3)
Cl51 0.078(2) 0.0512(14) 0.071(2) 0.0050(12) 0.0207(13) 0.0169(12)
Cl52 0.065(2) 0.079(2) 0.104(2) 0.037(2) -0.037(2) -0.0293(14)
C41 0.047(5) 0.042(5) 0.049(5) -0.006(4) 0.001(4) -0.016(4)
C42 0.072(7) 0.059(6) 0.087(8) -0.004(6) -0.031(6) -0.016(5)
C43 0.133(12) 0.100(10) 0.108(11) 0.001(9) -0.069(10) -0.050(9)
C44 0.127(12) 0.108(11) 0.091(10) -0.045(8) -0.006(9) -0.061(10)
C45 0.088(9) 0.098(10) 0.185(16) -0.099(11) -0.007(10) -0.005(8)
C46 0.073(7) 0.068(7) 0.139(12) -0.051(8) -0.029(7) 0.002(6)
C51 0.064(6) 0.051(5) 0.041(5) -0.005(4) -0.012(4) -0.022(4)
C52 0.080(7) 0.047(6) 0.057(6) -0.005(5) -0.007(5) -0.020(5)
C53 0.100(8) 0.059(6) 0.056(6) 0.004(5) -0.013(6) -0.036(6)
C54 0.089(8) 0.092(9) 0.040(6) 0.007(6) -0.009(5) -0.048(7)
C55 0.076(7) 0.084(8) 0.043(6) -0.014(5) -0.006(5) -0.022(6)
C56 0.070(6) 0.058(6) 0.041(5) -0.007(4) -0.007(5) -0.013(5)
Sb6 0.0479(4) 0.0642(4) 0.0585(4) 0.0165(3) -0.0150(3) -0.0172(3)
Cl61 0.095(2) 0.061(2) 0.072(2) 0.0073(13) -0.0346(15) -0.0276(14)
Cl62 0.148(3) 0.162(4) 0.175(4) 0.099(3) -0.121(3) -0.111(3)
O1 0.113(9) 0.197(14) 0.094(9) 0.026(9) 0.022(7) -0.005(10)
C1 0.113(9) 0.197(14) 0.094(9) 0.026(9) 0.022(7) -0.005(10)
C2 0.113(9) 0.197(14) 0.094(9) 0.026(9) 0.022(7) -0.005(10)
C3 0.113(9) 0.197(14) 0.094(9) 0.026(9) 0.022(7) -0.005(10)
C4 0.113(9) 0.197(14) 0.094(9) 0.026(9) 0.022(7) -0.005(10)

loop_
_atom_site_label
_atom_site_type_symbol
_atom_site_fract_x
_atom_site_fract_y
_atom_site_fract_z
_atom_site_U_iso_or_equiv
_atom_site_thermal_displace_type
_atom_site_occupancy
_atom_site_calc_flag
_atom_site_refinement_flags
_atom_site_disorder_group
Sb1 Sb -0.80564(4) 0.79364(3) -0.21761(2) 0.03341(13) Uani 1 d . .
Sb2 Sb -0.94986(3) 0.78019(3) -0.275193(15) 0.03017(13) Uani 1 d . .
Sb3 Sb -0.72885(3) 0.66424(3) -0.286889(15) 0.02945(13) Uani 1 d . .
Sb4 Sb -0.91188(4) 0.60177(3) -0.22462(2) 0.03475(14) Uani 1 d . .
Pd1 Pd -0.77486(4) 0.83726(4) -0.30560(2) 0.03072(14) Uani 1 d . .
Pd2 Pd -0.98634(4) 0.75396(4) -0.18785(2) 0.0409(2) Uani 1 d . .
Pd3 Pd -0.74878(4) 0.62021(4) -0.20083(2) 0.0357(2) Uani 1 d . .
Pd4 Pd -0.88681(4) 0.62959(4) -0.31272(2) 0.02906(14) Uani 1 d . .
P1 P -0.61355(14) 0.86077(14) -0.34110(6) 0.0375(5) Uani 1 d . .
P2 P -0.84708(14) 0.97555(13) -0.32973(6) 0.0363(5) Uani 1 d . .
P3 P -1.0155(2) 0.8897(2) -0.15195(7) 0.0544(6) Uani 1 d . .
P4 P -1.1235(2) 0.6752(2) -0.15320(7) 0.0545(6) Uani 1 d . .
P5 P -0.7353(2) 0.46252(14) -0.17944(7) 0.0429(5) Uani 1 d . .
P6 P -0.6236(2) 0.6650(2) -0.17065(7) 0.0475(6) Uani 1 d . .
P7 P -1.03061(14) 0.63087(14) -0.33856(6) 0.0361(5) Uani 1 d . .
P8 P -0.79761(14) 0.51355(13) -0.35295(6) 0.0340(4) Uani 1 d . .
C110 C -0.5981(6) 0.9103(6) -0.3953(3) 0.055(2) Uani 1 d . .
H11A H -0.6382(6) 0.9667(6) -0.3961(3) 0.080 Uiso 1 calc R .
H11B H -0.6171(6) 0.8679(6) -0.4129(3) 0.080 Uiso 1 calc R .
H11C H -0.5309(6) 0.9226(6) -0.4059(3) 0.080 Uiso 1 calc R .
C111 C -0.5503(5) 0.9340(5) -0.3146(3) 0.040(2) Uani 1 d . .
C112 C -0.5791(6) 0.9403(6) -0.2719(3) 0.047(2) Uani 1 d . .
H112 H -0.6320(6) 0.9083(6) -0.2572(3) 0.080 Uiso 1 calc R .
C113 C -0.5327(7) 0.9923(6) -0.2499(3) 0.060(2) Uani 1 d . .
H113 H -0.5536(7) 0.9954(6) -0.2206(3) 0.080 Uiso 1 calc R .
C114 C -0.4553(7) 1.0398(6) -0.2713(4) 0.064(3) Uani 1 d . .
H114 H -0.4221(7) 1.0748(6) -0.2568(4) 0.080 Uiso 1 calc R .
C115 C -0.4279(7) 1.0348(6) -0.3140(4) 0.064(3) Uani 1 d . .
H115 H -0.3761(7) 1.0682(6) -0.3286(4) 0.080 Uiso 1 calc R .
C116 C -0.4731(6) 0.9828(6) -0.3367(3) 0.057(2) Uani 1 d . .
H116 H -0.4525(6) 0.9804(6) -0.3661(3) 0.080 Uiso 1 calc R .
C121 C -0.5320(5) 0.7582(5) -0.3489(2) 0.038(2) Uani 1 d . .
C122 C -0.4577(6) 0.7363(6) -0.3273(3) 0.050(2) Uani 1 d . .
H122 H -0.4440(6) 0.7774(6) -0.3091(3) 0.080 Uiso 1 calc R .
C123 C -0.4036(7) 0.6542(6) -0.3324(3) 0.063(3) Uani 1 d . .
H123 H -0.3524(7) 0.6404(6) -0.3181(3) 0.080 Uiso 1 calc R .
C124 C -0.4240(7) 0.5925(6) -0.3581(3) 0.057(2) Uani 1 d . .
H124 H -0.3880(7) 0.5362(6) -0.3608(3) 0.080 Uiso 1 calc R .
C125 C -0.4967(6) 0.6133(6) -0.3798(3) 0.055(2) Uani 1 d . .
H125 H -0.5102(6) 0.5717(6) -0.3978(3) 0.080 Uiso 1 calc R .
C126 C -0.5504(6) 0.6956(6) -0.3752(3) 0.048(2) Uani 1 d . .
H126 H -0.6003(6) 0.7095(6) -0.3902(3) 0.080 Uiso 1 calc R .
C210 C -0.9592(6) 1.0226(6) -0.2974(3) 0.056(2) Uani 1 d . .
H21A H -0.9492(6) 1.0293(6) -0.2691(3) 0.080 Uiso 1 calc R .
H21B H -1.0101(6) 0.9817(6) -0.2958(3) 0.080 Uiso 1 calc R .
H21C H -0.9776(6) 1.0816(6) -0.3100(3) 0.080 Uiso 1 calc R .
C211 C -0.7705(6) 1.0715(5) -0.3354(3) 0.047(2) Uani 1 d . .
C212 C -0.7404(7) 1.0920(6) -0.2998(3) 0.058(3) Uani 1 d . .
H212 H -0.7623(7) 1.0587(6) -0.2740(3) 0.080 Uiso 1 calc R .
C213 C -0.6795(8) 1.1593(7) -0.3009(5) 0.083(4) Uani 1 d . .
H213 H -0.6621(8) 1.1729(7) -0.2759(5) 0.080 Uiso 1 calc R .
C214 C -0.6445(8) 1.2058(8) -0.3367(6) 0.097(5) Uani 1 d . .
H214 H -0.5996(8) 1.2494(8) -0.3372(6) 0.080 Uiso 1 calc R .
C215 C -0.6731(9) 1.1909(8) -0.3725(5) 0.092(4) Uani 1 d . .
H215 H -0.6500(9) 1.2258(8) -0.3977(5) 0.080 Uiso 1 calc R .
C216 C -0.7386(8) 1.1218(6) -0.3724(4) 0.072(3) Uani 1 d . .
H216 H -0.7592(8) 1.1112(6) -0.3972(4) 0.080 Uiso 1 calc R .
C221 C -0.8797(7) 0.9681(6) -0.3805(3) 0.059(2) Uani 1 d U .
C222 C -0.8489(7) 0.8930(6) -0.4034(3) 0.060(2) Uani 1 d U .
H222 H -0.8087(7) 0.8468(6) -0.3929(3) 0.080 Uiso 1 calc R .
C223 C -0.8753(9) 0.8838(8) -0.4410(3) 0.085(3) Uani 1 d U .
H223 H -0.8521(9) 0.8323(8) -0.4562(3) 0.080 Uiso 1 calc R .
C224 C -0.9336(10) 0.9473(10) -0.4562(4) 0.106(4) Uani 1 d U .
H224 H -0.9528(10) 0.9401(10) -0.4817(4) 0.080 Uiso 1 calc R .
C225 C -0.9658(12) 1.0237(10) -0.4344(4) 0.121(4) Uani 1 d U .
H225 H -1.0049(12) 1.0697(10) -0.4457(4) 0.080 Uiso 1 calc R .
C226 C -0.9412(10) 1.0332(8) -0.3964(4) 0.096(3) Uani 1 d U .
H226 H -0.9663(10) 1.0840(8) -0.3811(4) 0.080 Uiso 1 calc R .
C310 C -1.0761(9) 0.8765(8) -0.0968(3) 0.085(4) Uani 1 d . .
H31A H -1.0415(9) 0.8290(8) -0.0822(3) 0.080 Uiso 1 calc R .
H31B H -1.1418(9) 0.8601(8) -0.0950(3) 0.080 Uiso 1 calc R .
H31C H -1.0774(9) 0.9335(8) -0.0838(3) 0.080 Uiso 1 calc R .
C311 C -0.9076(6) 0.9462(6) -0.1481(3) 0.053(2) Uani 1 d . .
C312 C -0.8517(9) 0.9063(8) -0.1199(4) 0.077(3) Uani 1 d . .
H312 H -0.8728(9) 0.8548(8) -0.1024(4) 0.080 Uiso 1 calc R .
C313 C -0.7669(10) 0.9410(11) -0.1175(4) 0.095(4) Uani 1 d . .
H313 H -0.7288(10) 0.9133(11) -0.0988(4) 0.080 Uiso 1 calc R .
C314 C -0.7382(9) 1.0179(12) -0.1432(5) 0.103(5) Uani 1 d . .
H314 H -0.6805(9) 1.0429(12) -0.1413(5) 0.080 Uiso 1 calc R .
C315 C -0.7919(8) 1.0588(9) -0.1712(4) 0.081(3) Uani 1 d . .
H315 H -0.7714(8) 1.1108(9) -0.1885(4) 0.080 Uiso 1 calc R .
C316 C -0.8755(7) 1.0219(7) -0.1733(3) 0.064(3) Uani 1 d . .
H316 H -0.9125(7) 1.0489(7) -0.1926(3) 0.080 Uiso 1 calc R .
C321 C -1.0903(6) 0.9807(6) -0.1736(3) 0.054(2) Uani 1 d . .
C322 C -1.1237(6) 0.9711(7) -0.2095(3) 0.058(2) Uani 1 d . .
H322 H -1.1067(6) 0.9170(7) -0.2234(3) 0.080 Uiso 1 calc R .
C323 C -1.1810(7) 1.0381(8) -0.2258(4) 0.076(3) Uani 1 d . .
H323 H -1.2033(7) 1.0296(8) -0.2505(4) 0.080 Uiso 1 calc R .
C324 C -1.2063(8) 1.1191(8) -0.2057(5) 0.083(3) Uani 1 d . .
H324 H -1.2457(8) 1.1656(8) -0.2165(5) 0.080 Uiso 1 calc R .
C325 C -1.1724(8) 1.1295(8) -0.1698(5) 0.090(4) Uani 1 d . .
H325 H -1.1890(8) 1.1837(8) -0.1560(5) 0.080 Uiso 1 calc R .
C326 C -1.1151(8) 1.0623(8) -0.1538(4) 0.079(4) Uani 1 d . .
H326 H -1.0921(8) 1.0710(8) -0.1294(4) 0.080 Uiso 1 calc R .
C410 C -1.1737(8) 0.6031(8) -0.1845(3) 0.076(3) Uani 1 d . .
H41A H -1.1228(8) 0.5617(8) -0.1986(3) 0.080 Uiso 1 calc R .
H41B H -1.2020(8) 0.6406(8) -0.2054(3) 0.080 Uiso 1 calc R .
H41C H -1.2231(8) 0.5683(8) -0.1662(3) 0.080 Uiso 1 calc R .
C411 C -1.2305(7) 0.7441(8) -0.1307(3) 0.067(3) Uani 1 d . .
C412 C -1.2770(8) 0.7361(10) -0.0881(4) 0.090(4) Uani 1 d . .
H412 H -1.2555(8) 0.6903(10) -0.0696(4) 0.080 Uiso 1 calc R .
C413 C -1.3541(10) 0.7952(13) -0.0736(5) 0.129(6) Uani 1 d . .
H413 H -1.3839(10) 0.7905(13) -0.0448(5) 0.080 Uiso 1 calc R .
C414 C -1.3890(11) 0.8617(14) -0.1002(7) 0.150(7) Uani 1 d . .
H414 H -1.4413(11) 0.9023(14) -0.0896(7) 0.080 Uiso 1 calc R .
C415 C -1.3467(10) 0.8678(11) -0.1423(5) 0.112(5) Uani 1 d . .
H415 H -1.3715(10) 0.9113(11) -0.1608(5) 0.080 Uiso 1 calc R .
C416 C -1.2679(8) 0.8103(9) -0.1573(4) 0.083(4) Uani 1 d . .
H416 H -1.2387(8) 0.8158(9) -0.1861(4) 0.080 Uiso 1 calc R .
C421 C -1.0976(7) 0.5992(7) -0.1093(3) 0.057(3) Uani 1 d . .
C422 C -1.1506(8) 0.5235(7) -0.0932(3) 0.073(3) Uani 1 d . .
H422 H -1.2044(8) 0.5123(7) -0.1043(3) 0.080 Uiso 1 calc R .
C423 C -1.1249(10) 0.4652(9) -0.0613(4) 0.095(4) Uani 1 d . .
H423 H -1.1630(10) 0.4165(9) -0.0498(4) 0.080 Uiso 1 calc R .
C424 C -1.0441(11) 0.4784(9) -0.0465(3) 0.100(5) Uani 1 d . .
H424 H -1.0257(11) 0.4368(9) -0.0255(3) 0.080 Uiso 1 calc R .
C425 C -0.9894(10) 0.5510(8) -0.0616(3) 0.087(4) Uani 1 d . .
H425 H -0.9346(10) 0.5599(8) -0.0507(3) 0.080 Uiso 1 calc R .
C426 C -1.0163(8) 0.6117(8) -0.0932(3) 0.074(3) Uani 1 d . .
H426 H -0.9790(8) 0.6615(8) -0.1038(3) 0.080 Uiso 1 calc R .
C510 C -0.7347(7) 0.4396(6) -0.1231(3) 0.057(2) Uani 1 d . .
H51A H -0.7904(7) 0.4717(6) -0.1067(3) 0.080 Uiso 1 calc R .
H51B H -0.6760(7) 0.4603(6) -0.1172(3) 0.080 Uiso 1 calc R .
H51C H -0.7373(7) 0.3747(6) -0.1158(3) 0.080 Uiso 1 calc R .
C511 C -0.6284(6) 0.3990(5) -0.2061(3) 0.045(2) Uani 1 d . .
C512 C -0.5941(8) 0.3153(6) -0.1888(3) 0.064(3) Uani 1 d . .
H512 H -0.6216(8) 0.2944(6) -0.1611(3) 0.080 Uiso 1 calc R .
C513 C -0.5186(8) 0.2628(7) -0.2129(4) 0.074(3) Uani 1 d . .
H513 H -0.4958(8) 0.2068(7) -0.2013(4) 0.080 Uiso 1 calc R .
C514 C -0.4782(7) 0.2927(7) -0.2533(3) 0.063(3) Uani 1 d . .
H514 H -0.4280(7) 0.2571(7) -0.2693(3) 0.080 Uiso 1 calc R .
C515 C -0.5112(7) 0.3751(6) -0.2705(3) 0.056(2) Uani 1 d . .
H515 H -0.4834(7) 0.3955(6) -0.2983(3) 0.080 Uiso 1 calc R .
C516 C -0.5845(6) 0.4273(6) -0.2471(3) 0.048(2) Uani 1 d . .
H516 H -0.6056(6) 0.4836(6) -0.2591(3) 0.080 Uiso 1 calc R .
C521 C -0.8310(6) 0.3916(6) -0.1858(3) 0.047(2) Uani 1 d . .
C522 C -0.9209(8) 0.4006(6) -0.1602(3) 0.062(3) Uani 1 d . .
H522 H -0.9330(8) 0.4433(6) -0.1395(3) 0.080 Uiso 1 calc R .
C523 C -0.9959(8) 0.3465(8) -0.1644(4) 0.074(3) Uani 1 d . .
H523 H -1.0568(8) 0.3517(8) -0.1462(4) 0.080 Uiso 1 calc R .
C524 C -0.9780(9) 0.2866(7) -0.1954(4) 0.074(3) Uani 1 d . .
H524 H -1.0271(9) 0.2504(7) -0.1987(4) 0.080 Uiso 1 calc R .
C525 C -0.8909(8) 0.2792(7) -0.2212(4) 0.072(3) Uani 1 d . .
H525 H -0.8800(8) 0.2384(7) -0.2426(4) 0.080 Uiso 1 calc R .
C526 C -0.8168(7) 0.3306(6) -0.2169(3) 0.057(2) Uani 1 d . .
H526 H -0.7562(7) 0.3240(6) -0.2352(3) 0.080 Uiso 1 calc R .
C610 C -0.5702(7) 0.7726(6) -0.1911(3) 0.062(3) Uani 1 d . .
H61A H -0.5497(7) 0.7729(6) -0.2215(3) 0.080 Uiso 1 calc R .
H61B H -0.5148(7) 0.7790(6) -0.1786(3) 0.080 Uiso 1 calc R .
H61C H -0.6178(7) 0.8228(6) -0.1839(3) 0.080 Uiso 1 calc R .
C611 C -0.5158(8) 0.5860(6) -0.1782(4) 0.067(3) Uani 1 d U .
C612 C -0.4598(8) 0.5807(7) -0.2189(4) 0.073(3) Uani 1 d U .
H612 H -0.4770(8) 0.6193(7) -0.2411(4) 0.080 Uiso 1 calc R .
C613 C -0.3810(8) 0.5210(8) -0.2271(5) 0.093(3) Uani 1 d U .
H613 H -0.3440(8) 0.5199(8) -0.2547(5) 0.080 Uiso 1 calc R .
C614 C -0.3553(9) 0.4636(9) -0.1966(6) 0.097(4) Uani 1 d U .
H614 H -0.3012(9) 0.4222(9) -0.2030(6) 0.080 Uiso 1 calc R .
C615 C -0.4062(9) 0.4650(8) -0.1572(5) 0.097(4) Uani 1 d U .
H615 H -0.3871(9) 0.4239(8) -0.1362(5) 0.080 Uiso 1 calc R .
C616 C -0.4910(8) 0.5283(8) -0.1454(4) 0.084(3) Uani 1 d U .
H616 H -0.5263(8) 0.5298(8) -0.1176(4) 0.080 Uiso 1 calc R .
C621 C -0.6564(10) 0.6784(7) -0.1143(3) 0.077(3) Uani 1 d U .
C622 C -0.5862(11) 0.6957(10) -0.0921(4) 0.114(5) Uani 1 d U .
H622 H -0.5217(11) 0.7004(10) -0.1064(4) 0.080 Uiso 1 calc R .
C623 C -0.6104(14) 0.7057(14) -0.0504(4) 0.163(8) Uani 1 d U .
H623 H -0.5624(14) 0.7139(14) -0.0353(4) 0.080 Uiso 1 calc R .
C624 C -0.7066(14) 0.7039(13) -0.0296(4) 0.149(7) Uani 1 d U .
H624 H -0.7240(14) 0.7156(13) -0.0009(4) 0.080 Uiso 1 calc R .
C625 C -0.7775(13) 0.6848(10) -0.0512(3) 0.123(5) Uani 1 d U .
H625 H -0.8423(13) 0.6818(10) -0.0370(3) 0.080 Uiso 1 calc R .
C626 C -0.7507(10) 0.6704(7) -0.0936(3) 0.079(3) Uani 1 d U .
H626 H -0.7970(10) 0.6552(7) -0.1084(3) 0.080 Uiso 1 calc R .
C710 C -1.0137(7) 0.6417(7) -0.3960(3) 0.059(2) Uani 1 d . .
H71A H -0.9781(7) 0.6948(7) -0.4070(3) 0.080 Uiso 1 calc R .
H71B H -1.0762(7) 0.6482(7) -0.4040(3) 0.080 Uiso 1 calc R .
H71C H -0.9776(7) 0.5877(7) -0.4076(3) 0.080 Uiso 1 calc R .
C711 C -1.1225(6) 0.7230(6) -0.3231(3) 0.052(2) Uani 1 d U .
C712 C -1.1121(8) 0.8094(7) -0.3435(4) 0.082(3) Uani 1 d U .
H712 H -1.0623(8) 0.8208(7) -0.3670(4) 0.080 Uiso 1 calc R .
C713 C -1.1828(11) 0.8818(8) -0.3263(5) 0.100(4) Uani 1 d U .
H713 H -1.1779(11) 0.9416(8) -0.3386(5) 0.080 Uiso 1 calc R .
C714 C -1.2560(10) 0.8631(10) -0.2923(6) 0.106(5) Uani 1 d U .
H714 H -1.3017(10) 0.9101(10) -0.2823(6) 0.080 Uiso 1 calc R .
C715 C -1.2636(8) 0.7789(9) -0.2732(4) 0.085(3) Uani 1 d U .
H715 H -1.3128(8) 0.7680(9) -0.2494(4) 0.080 Uiso 1 calc R .
C716 C -1.1988(6) 0.7080(7) -0.2887(3) 0.064(3) Uani 1 d U .
H716 H -1.2063(6) 0.6489(7) -0.2758(3) 0.080 Uiso 1 calc R .
C721 C -1.0975(5) 0.5296(5) -0.3218(3) 0.038(2) Uani 1 d . .
C722 C -1.1642(7) 0.5027(6) -0.3435(3) 0.059(2) Uani 1 d . .
H722 H -1.1749(7) 0.5365(6) -0.3682(3) 0.080 Uiso 1 calc R .
C723 C -1.2146(7) 0.4266(7) -0.3287(4) 0.073(3) Uani 1 d . .
H723 H -1.2590(7) 0.4086(7) -0.3438(4) 0.080 Uiso 1 calc R .
C724 C -1.2012(8) 0.3774(7) -0.2932(4) 0.073(3) Uani 1 d . .
H724 H -1.2361(8) 0.3257(7) -0.2836(4) 0.080 Uiso 1 calc R .
C725 C -1.1371(7) 0.4027(7) -0.2712(4) 0.067(3) Uani 1 d . .
H725 H -1.1276(7) 0.3685(7) -0.2464(4) 0.080 Uiso 1 calc R .
C726 C -1.0854(6) 0.4796(6) -0.2854(3) 0.053(2) Uani 1 d . .
H726 H -1.0417(6) 0.4973(6) -0.2700(3) 0.080 Uiso 1 calc R .
C810 C -0.7002(6) 0.4512(6) -0.3317(3) 0.048(2) Uani 1 d . .
H81A H -0.7253(6) 0.4266(6) -0.3032(3) 0.080 Uiso 1 calc R .
H81B H -0.6503(6) 0.4920(6) -0.3313(3) 0.080 Uiso 1 calc R .
H81C H -0.6732(6) 0.4017(6) -0.3493(3) 0.080 Uiso 1 calc R .
C811 C -0.7355(5) 0.5529(6) -0.4056(2) 0.040(2) Uani 1 d . .
C812 C -0.7469(6) 0.6427(6) -0.4205(3) 0.048(2) Uani 1 d . .
H812 H -0.7891(6) 0.6837(6) -0.4036(3) 0.080 Uiso 1 calc R .
C813 C -0.6974(7) 0.6732(8) -0.4597(3) 0.067(3) Uani 1 d . .
H813 H -0.7043(7) 0.7349(8) -0.4691(3) 0.080 Uiso 1 calc R .
C814 C -0.6386(7) 0.6136(10) -0.4847(3) 0.082(4) Uani 1 d . .
H814 H -0.6051(7) 0.6337(10) -0.5116(3) 0.080 Uiso 1 calc R .
C815 C -0.6283(7) 0.5237(10) -0.4703(3) 0.079(3) Uani 1 d . .
H815 H -0.5881(7) 0.4826(10) -0.4878(3) 0.080 Uiso 1 calc R .
C816 C -0.6751(6) 0.4931(7) -0.4313(3) 0.060(2) Uani 1 d . .
H816 H -0.6664(6) 0.4316(7) -0.4218(3) 0.080 Uiso 1 calc R .
C821 C -0.8660(6) 0.4217(6) -0.3632(3) 0.053(2) Uani 1 d U .
C822 C -0.8946(7) 0.4180(7) -0.4008(4) 0.067(2) Uani 1 d U .
H822 H -0.8743(7) 0.4606(7) -0.4235(4) 0.080 Uiso 1 calc R .
C823 C -0.9542(8) 0.3502(9) -0.4051(5) 0.088(3) Uani 1 d U .
H823 H -0.9735(8) 0.3465(9) -0.4308(5) 0.080 Uiso 1 calc R .
C824 C -0.9847(8) 0.2889(8) -0.3716(6) 0.091(3) Uani 1 d U .
H824 H -1.0261(8) 0.2443(8) -0.3745(6) 0.080 Uiso 1 calc R .
C825 C -0.9564(9) 0.2919(7) -0.3351(5) 0.096(4) Uani 1 d U .
H825 H -0.9767(9) 0.2487(7) -0.3127(5) 0.080 Uiso 1 calc R .
C826 C -0.8970(8) 0.3588(6) -0.3302(4) 0.074(3) Uani 1 d U .
H826 H -0.8779(8) 0.3611(6) -0.3043(4) 0.080 Uiso 1 calc R .
Sb5 Sb -0.32508(5) 0.24831(4) -0.38314(2) 0.0494(2) Uani 1 d . .
Cl51 Cl -0.4598(2) 0.3662(2) -0.40209(9) 0.0738(8) Uani 1 d . .
Cl52 Cl -0.1864(2) 0.1401(2) -0.36058(10) 0.0807(9) Uani 1 d . .
C41 C -0.3520(4) 0.1514(4) -0.4256(2) 0.047(2) Uani 1 d G .
C42 C -0.4271(4) 0.1708(4) -0.4472(2) 0.070(3) Uani 1 d G .
H42 H -0.4679(6) 0.2240(5) -0.4423(4) 0.080 Uiso 1 calc R .
C43 C -0.4417(6) 0.1118(6) -0.4760(2) 0.105(5) Uani 1 d G .
H43 H -0.4925(8) 0.1249(8) -0.4906(4) 0.080 Uiso 1 calc R .
C44 C -0.3813(7) 0.0332(6) -0.4832(2) 0.105(5) Uani 1 d G .
H44 H -0.3912(10) -0.0067(8) -0.5027(3) 0.080 Uiso 1 calc R .
C45 C -0.3062(6) 0.0138(4) -0.4616(3) 0.121(6) Uani 1 d G .
H45 H -0.2654(8) -0.0393(6) -0.4666(4) 0.080 Uiso 1 calc R .
C46 C -0.2916(5) 0.0729(4) -0.4328(3) 0.090(4) Uani 1 d G .
H46 H -0.2408(6) 0.0597(6) -0.4182(4) 0.080 Uiso 1 calc R .
C51 C -0.2190(4) 0.3157(3) -0.4322(2) 0.051(2) Uani 1 d G .
C52 C -0.2240(4) 0.4101(3) -0.4386(2) 0.061(3) Uani 1 d G .
H52 H -0.2731(5) 0.4452(5) -0.4217(3) 0.080 Uiso 1 calc R .
C53 C -0.1566(5) 0.4525(3) -0.4701(2) 0.071(3) Uani 1 d G .
H53 H -0.1600(7) 0.5164(3) -0.4744(3) 0.080 Uiso 1 calc R .
C54 C -0.0840(4) 0.4006(5) -0.4950(2) 0.073(3) Uani 1 d G .
H54 H -0.0384(6) 0.4293(6) -0.5163(2) 0.080 Uiso 1 calc R .
C55 C -0.0789(4) 0.3062(4) -0.4886(2) 0.067(3) Uani 1 d G .
H55 H -0.0299(5) 0.2711(6) -0.5055(2) 0.080 Uiso 1 calc R .
C56 C -0.1464(4) 0.2637(3) -0.4572(2) 0.056(2) Uani 1 d G .
H56 H -0.1430(6) 0.1999(3) -0.4528(3) 0.080 Uiso 1 calc R .
Sb6 Sb -0.40616(4) 0.20931(5) -0.10427(2) 0.0567(2) Uani 1 d . .
Cl61 Cl -0.2708(2) 0.3113(2) -0.09135(9) 0.0726(7) Uani 1 d . .
Cl62 Cl -0.5218(3) 0.0939(3) -0.1178(2) 0.149(2) Uani 1 d . .
C61A C -0.3704(6) 0.1178(6) -0.0533(3) 0.053(2) Uiso 0.507(11) d P 1
C62A C -0.3201(13) 0.0325(13) -0.0660(6) 0.059(5) Uiso 0.507(11) d P 1
H62A H -0.3053(13) 0.0166(13) -0.0942(6) 0.080 Uiso 0.507(11) calc PR 1
C63A C -0.2950(14) -0.0252(14) -0.0322(6) 0.065(6) Uiso 0.507(11) d P 1
H63A H -0.2604(14) -0.0814(14) -0.0379(6) 0.080 Uiso 0.507(11) calc PR 1
C64A C -0.3221(7) 0.0012(7) 0.0115(3) 0.068(3) Uiso 0.507(11) d P 1
H64A H -0.3066(7) -0.0364(7) 0.0344(3) 0.080 Uiso 1 calc R 1
C65A C -0.3698(14) 0.0819(14) 0.0164(7) 0.064(6) Uiso 0.507(11) d P 1
H65A H -0.3869(14) 0.1027(14) 0.0437(7) 0.080 Uiso 0.507(11) calc PR 1
C66A C -0.3957(13) 0.1369(13) -0.0165(6) 0.056(5) Uiso 0.507(11) d P 1
H66A H -0.4342(13) 0.1910(13) -0.0104(6) 0.080 Uiso 0.507(11) calc PR 1
C61B C -0.3704(6) 0.1178(6) -0.0533(3) 0.053(2) Uiso 0.493(11) d P 2
C62B C -0.2766(13) 0.0972(13) -0.0483(6) 0.055(5) Uiso 0.493(11) d P 2
H62B H -0.2265(13) 0.1249(13) -0.0689(6) 0.080 Uiso 0.493(11) d PR 2
C63B C -0.2528(15) 0.0355(14) -0.0164(6) 0.063(6) Uiso 0.493(11) d P 2
H63B H -0.1863(15) 0.0231(14) -0.0143(6) 0.080 Uiso 0.493(11) d PR 2
C64B C -0.3221(7) 0.0012(7) 0.0115(3) 0.068(3) Uiso 0.493(11) d P 2
C65B C -0.4201(14) 0.0254(13) 0.0141(6) 0.061(6) Uiso 0.493(11) d P 2
H65B H -0.4695(14) 0.0022(13) 0.0366(6) 0.080 Uiso 0.493(11) d PR 2
C66B C -0.4435(14) 0.0845(13) -0.0179(6) 0.056(5) Uiso 0.493(11) d P 2
H66B H -0.5096(14) 0.1062(13) -0.0169(6) 0.080 Uiso 0.493(11) d PR 2
C71A C -0.5286(8) 0.2744(9) -0.0689(4) 0.058(3) Uiso 0.584(13) d PG 1
C72A C -0.6198(10) 0.2405(9) -0.0598(5) 0.081(5) Uiso 0.584(13) d PG 1
H72A H -0.6291(13) 0.1848(11) -0.0699(7) 0.080 Uiso 0.584(13) calc PR 1
C73A C -0.6972(8) 0.2889(12) -0.0358(5) 0.103(6) Uiso 0.584(13) d PG 1
H73A H -0.7588(9) 0.2660(16) -0.0297(8) 0.080 Uiso 0.584(13) calc PR 1
C74A C -0.6834(11) 0.3712(12) -0.0209(6) 0.102(6) Uiso 0.584(13) d PG 1
H74A H -0.7358(13) 0.4039(16) -0.0046(8) 0.080 Uiso 0.584(13) calc PR 1
C75A C -0.5922(13) 0.4051(10) -0.0299(6) 0.147(9) Uiso 0.584(13) d PG 1
H75A H -0.5829(17) 0.4608(12) -0.0198(8) 0.080 Uiso 0.584(13) calc PR 1
C76A C -0.5148(9) 0.3567(10) -0.0540(5) 0.098(6) Uiso 0.584(13) d PG 1
H76A H -0.4531(11) 0.3796(14) -0.0601(8) 0.080 Uiso 0.584(13) calc PR 1
C71B C -0.5092(12) 0.3007(13) -0.0581(6) 0.058(3) Uiso 0.416(13) d PG 2
C72B C -0.6062(13) 0.2825(14) -0.0511(7) 0.081(5) Uiso 0.416(13) d PG 2
H72B H -0.6244(19) 0.2306(17) -0.0615(10) 0.080 Uiso 0.416(13) calc PR 2
C73B C -0.6762(11) 0.3412(18) -0.0286(8) 0.103(6) Uiso 0.416(13) d PG 2
H73B H -0.7417(11) 0.3289(24) -0.0238(11) 0.080 Uiso 0.416(13) calc PR 2
C74B C -0.6493(15) 0.4180(16) -0.0132(8) 0.102(6) Uiso 0.416(13) d PG 2
H74B H -0.6966(20) 0.4577(21) 0.0020(11) 0.080 Uiso 0.416(13) calc PR 2
C75B C -0.5523(18) 0.4361(14) -0.0202(8) 0.147(9) Uiso 0.416(13) d PG 2
H75B H -0.5341(24) 0.4881(17) -0.0098(12) 0.080 Uiso 0.416(13) calc PR 2
C76B C -0.4823(12) 0.3775(15) -0.0427(8) 0.098(6) Uiso 0.416(13) d PG 2
H76B H -0.4167(13) 0.3897(21) -0.0475(11) 0.080 Uiso 0.416(13) calc PR 2
O1 O 0.1833(10) 0.2573(15) -0.5302(5) 0.143(5) Uani 0.50 d PGU .
C1 C 0.2023(12) 0.2362(17) -0.4891(4) 0.143(5) Uani 0.50 d PGU .
H1A H 0.1799(18) 0.1762(21) -0.4781(8) 0.080 Uiso 0.50 calc PR .
H1B H 0.1682(17) 0.2815(25) -0.4700(6) 0.080 Uiso 0.50 calc PR .
C2 C 0.3036(13) 0.2365(19) -0.4920(5) 0.143(5) Uani 0.50 d PGU .
H2A H 0.3175(19) 0.2820(27) -0.4742(7) 0.080 Uiso 0.50 calc PR .
H2B H 0.3292(18) 0.1766(23) -0.4823(8) 0.080 Uiso 0.50 calc PR .
C3 C 0.3472(10) 0.2578(18) -0.5348(6) 0.143(5) Uani 0.50 d PGU .
H3A H 0.3935(12) 0.2080(25) -0.5455(8) 0.080 Uiso 0.50 calc PR .
H3B H 0.3818(15) 0.3134(24) -0.5374(9) 0.080 Uiso 0.50 calc PR .
C4 C 0.2728(13) 0.2707(17) -0.5585(4) 0.143(5) Uani 0.50 d PGU .
H4A H 0.2722(19) 0.3324(21) -0.5722(7) 0.080 Uiso 0.50 calc PR .
H4B H 0.2839(18) 0.2270(26) -0.5804(5) 0.080 Uiso 0.50 calc PR .

loop_
_atom_type_symbol
_atom_type_description
_atom_type_scat_dispersion_real
_atom_type_scat_dispersion_imag
_atom_type_scat_source
C C 0.0033 0.0016 'International Tables Vol C Tables 4.2.6.8 and 6.1.1.4'
H H 0.0000 0.0000 'International Tables Vol C Tables 4.2.6.8 and 6.1.1.4'
P P 0.1023 0.0942 'International Tables Vol C Tables 4.2.6.8 and 6.1.1.4'
Cl Cl 0.1484 0.1585 'International Tables Vol C Tables 4.2.6.8 and 6.1.1.4'
Pd Pd -0.9988 1.0072 'International Tables Vol C Tables 4.2.6.8 and 6.1.1.4'
Sb Sb -0.5866 1.5461 'International Tables Vol C Tables 4.2.6.8 and 6.1.1.4'
O O 0.0106 0.0060 'International Tables Vol C Tables 4.2.6.8 and 6.1.1.4'

loop_
_geom_angle_atom_site_label_1
_geom_angle_atom_site_label_2
_geom_angle_atom_site_label_3
_geom_angle
_geom_angle_publ_flag
Pd2 Sb1 Pd3 89.18(4) y
Pd2 Sb1 Pd1 110.44(4) y
Pd3 Sb1 Pd1 110.82(4) y
Pd2 Sb1 Sb3 105.24(4) y
Pd3 Sb1 Sb3 57.68(3) y
Pd1 Sb1 Sb3 53.22(2) y
Pd2 Sb1 Sb2 57.51(2) y
Pd3 Sb1 Sb2 103.27(3) y
Pd1 Sb1 Sb2 53.21(3) y
Sb3 Sb1 Sb2 67.72(3) y
Pd4 Sb2 Pd1 86.42(4) y
Pd4 Sb2 Pd2 112.82(4) y
Pd1 Sb2 Pd2 111.67(4) y
Pd4 Sb2 Sb4 58.62(2) y
Pd1 Sb2 Sb4 103.82(4) y
Pd2 Sb2 Sb4 54.30(3) y
Pd4 Sb2 Sb1 102.90(3) y
Pd1 Sb2 Sb1 58.60(2) y
Pd2 Sb2 Sb1 53.35(3) y
Sb4 Sb2 Sb1 66.62(3) y
Pd1 Sb3 Pd4 86.27(3) y
Pd1 Sb3 Pd3 113.34(4) y
Pd4 Sb3 Pd3 110.50(4) y
Pd1 Sb3 Sb1 59.12(3) y
Pd4 Sb3 Sb1 103.12(3) y
Pd3 Sb3 Sb1 54.30(3) y
Pd1 Sb3 Sb4 103.12(4) y
Pd4 Sb3 Sb4 57.89(2) y
Pd3 Sb3 Sb4 52.88(3) y
Sb1 Sb3 Sb4 66.48(3) y
Pd3 Sb4 Pd2 89.31(3) y
Pd3 Sb4 Pd4 110.23(4) y
Pd2 Sb4 Pd4 110.52(4) y
Pd3 Sb4 Sb2 104.76(3) y
Pd2 Sb4 Sb2 57.50(2) y
Pd4 Sb4 Sb2 53.12(3) y
Pd3 Sb4 Sb3 57.35(2) y
Pd2 Sb4 Sb3 103.15(3) y
Pd4 Sb4 Sb3 53.15(3) y
Sb2 Sb4 Sb3 67.37(3) y
P2 Pd1 P1 97.43(8) ?
P2 Pd1 Sb3 164.92(6) ?
P1 Pd1 Sb3 91.46(6) ?
P2 Pd1 Sb2 88.91(6) ?
P1 Pd1 Sb2 167.92(6) ?
Sb3 Pd1 Sb2 80.30(4) y
P2 Pd1 Sb1 117.99(6) ?
P1 Pd1 Sb1 116.87(6) ?
Sb3 Pd1 Sb1 67.67(4) y
Sb2 Pd1 Sb1 68.20(3) y
P3 Pd2 P4 100.19(9) ?
P3 Pd2 Sb1 90.02(7) ?
P4 Pd2 Sb1 161.67(8) ?
P3 Pd2 Sb4 166.51(7) ?
P4 Pd2 Sb4 88.96(7) ?
Sb1 Pd2 Sb4 78.64(4) y
P3 Pd2 Sb2 114.72(7) ?
P4 Pd2 Sb2 118.75(7) ?
Sb1 Pd2 Sb2 69.14(3) y
Sb4 Pd2 Sb2 68.19(3) y
P6 Pd3 P5 97.32(8) ?
P6 Pd3 Sb4 166.43(7) ?
P5 Pd3 Sb4 91.18(6) ?
P6 Pd3 Sb1 91.06(6) ?
P5 Pd3 Sb1 167.21(6) ?
Sb4 Pd3 Sb1 78.90(3) y
P6 Pd3 Sb3 115.05(6) ?
P5 Pd3 Sb3 116.28(6) ?
Sb4 Pd3 Sb3 69.77(3) y
Sb1 Pd3 Sb3 68.01(4) y
P7 Pd4 P8 97.91(7) ?
P7 Pd4 Sb2 90.52(6) ?
P8 Pd4 Sb2 166.47(5) ?
P7 Pd4 Sb3 168.43(6) ?
P8 Pd4 Sb3 89.78(6) ?
Sb2 Pd4 Sb3 80.41(3) y
P7 Pd4 Sb4 114.39(6) ?
P8 Pd4 Sb4 116.89(6) ?
Sb2 Pd4 Sb4 68.26(3) y
Sb3 Pd4 Sb4 68.96(3) y
C110 P1 C121 100.2(4) ?
C110 P1 C111 104.8(4) ?
C121 P1 C111 103.9(3) ?
C110 P1 Pd1 116.2(3) ?
C121 P1 Pd1 115.9(2) ?
C111 P1 Pd1 114.1(3) ?
C221 P2 C211 107.0(4) ?
C221 P2 C210 103.0(5) ?
C211 P2 C210 101.0(4) ?
C221 P2 Pd1 112.2(3) ?
C211 P2 Pd1 113.6(3) ?
C210 P2 Pd1 118.6(3) ?
C310 P3 C321 102.9(5) ?
C310 P3 C311 101.5(5) ?
C321 P3 C311 103.4(4) ?
C310 P3 Pd2 115.3(4) ?
C321 P3 Pd2 116.1(3) ?
C311 P3 Pd2 115.7(3) ?
C411 P4 C410 100.8(5) ?
C411 P4 C421 104.6(5) ?
C410 P4 C421 104.0(5) ?
C411 P4 Pd2 116.9(3) ?
C410 P4 Pd2 117.2(3) ?
C421 P4 Pd2 111.8(3) ?
C511 P5 C510 104.6(4) ?
C511 P5 C521 101.2(4) ?
C510 P5 C521 101.5(4) ?
C511 P5 Pd3 115.7(3) ?
C510 P5 Pd3 113.6(3) ?
C521 P5 Pd3 118.1(3) ?
C621 P6 C610 102.3(5) ?
C621 P6 C611 105.7(6) ?
C610 P6 C611 100.7(4) ?
C621 P6 Pd3 114.9(4) ?
C610 P6 Pd3 118.0(3) ?
C611 P6 Pd3 113.4(3) ?
C721 P7 C710 105.4(4) ?
C721 P7 C711 102.5(4) ?
C710 P7 C711 102.1(4) ?
C721 P7 Pd4 114.0(3) ?
C710 P7 Pd4 114.5(3) ?
C711 P7 Pd4 116.8(3) ?
C810 P8 C811 102.1(4) ?
C810 P8 C821 102.0(4) ?
C811 P8 C821 103.2(4) ?
C810 P8 Pd4 116.8(3) ?
C811 P8 Pd4 114.4(3) ?
C821 P8 Pd4 116.3(3) ?
C112 C111 C116 119.3(8) ?
C112 C111 P1 119.0(6) ?
C116 C111 P1 121.7(7) ?
C111 C112 C113 121.8(8) ?
C114 C113 C112 119.6(10) ?
C115 C114 C113 118.5(9) ?
C114 C115 C116 123.0(9) ?
C115 C116 C111 117.8(10) ?
C122 C121 C126 118.2(7) ?
C122 C121 P1 123.4(6) ?
C126 C121 P1 118.2(6) ?
C123 C122 C121 120.2(8) ?
C124 C123 C122 120.7(9) ?
C125 C124 C123 119.8(8) ?
C124 C125 C126 119.8(8) ?
C125 C126 C121 121.3(8) ?
C216 C211 C212 118.1(9) ?
C216 C211 P2 125.0(8) ?
C212 C211 P2 116.8(7) ?
C213 C212 C211 121.7(11) ?
C214 C213 C212 121.1(14) ?
C213 C214 C215 120.3(12) ?
C214 C215 C216 120.2(12) ?
C211 C216 C215 118.6(12) ?
C222 C221 C226 117.3(9) ?
C222 C221 P2 120.4(7) ?
C226 C221 P2 122.1(8) ?
C223 C222 C221 121.8(9) ?
C224 C223 C222 120.3(11) ?
C223 C224 C225 119.7(11) ?
C226 C225 C224 120.6(11) ?
C225 C226 C221 120.2(11) ?
C316 C311 C312 118.5(9) ?
C316 C311 P3 123.7(8) ?
C312 C311 P3 117.6(8) ?
C313 C312 C311 120.9(12) ?
C312 C313 C314 118.5(13) ?
C315 C314 C313 121.9(11) ?
C316 C315 C314 118.1(12) ?
C315 C316 C311 122.1(11) ?
C322 C321 C326 118.2(11) ?
C322 C321 P3 121.1(7) ?
C326 C321 P3 120.7(9) ?
C321 C322 C323 121.9(9) ?
C322 C323 C324 119.7(12) ?
C325 C324 C323 118.7(12) ?
C326 C325 C324 121.1(11) ?
C325 C326 C321 120.4(12) ?
C416 C411 C412 118.0(11) ?
C416 C411 P4 117.9(8) ?
C412 C411 P4 124.1(10) ?
C413 C412 C411 119.7(14) ?
C412 C413 C414 121.5(14) ?
C415 C414 C413 119.4(16) ?
C414 C415 C416 119.9(15) ?
C415 C416 C411 121.4(12) ?
C426 C421 C422 118.1(10) ?
C426 C421 P4 118.6(7) ?
C422 C421 P4 123.1(8) ?
C423 C422 C421 120.8(10) ?
C424 C423 C422 119.9(10) ?
C423 C424 C425 121.3(12) ?
C424 C425 C426 119.1(12) ?
C421 C426 C425 120.7(9) ?
C516 C511 C512 117.7(9) ?
C516 C511 P5 119.7(6) ?
C512 C511 P5 122.2(7) ?
C511 C512 C513 120.1(9) ?
C514 C513 C512 120.3(9) ?
C513 C514 C515 120.1(9) ?
C516 C515 C514 120.1(9) ?
C515 C516 C511 121.7(8) ?
C522 C521 C526 118.0(8) ?
C522 C521 P5 119.9(7) ?
C526 C521 P5 122.0(7) ?
C521 C522 C523 121.1(10) ?
C524 C523 C522 118.7(10) ?
C525 C524 C523 120.4(10) ?
C524 C525 C526 121.3(11) ?
C525 C526 C521 120.5(10) ?
C616 C611 C612 119.2(11) ?
C616 C611 P6 122.4(10) ?
C612 C611 P6 118.3(7) ?
C613 C612 C611 121.5(12) ?
C614 C613 C612 121.1(15) ?
C615 C614 C613 120.3(13) ?
C614 C615 C616 122.2(12) ?
C611 C616 C615 115.7(13) ?
C626 C621 C622 120.3(11) ?
C626 C621 P6 119.5(7) ?
C622 C621 P6 120.2(10) ?
C623 C622 C621 120.2(14) ?
C622 C623 C624 120.1(13) ?
C623 C624 C625 120.3(12) ?
C626 C625 C624 118.8(14) ?
C621 C626 C625 120.0(11) ?
C712 C711 C716 120.2(9) ?
C712 C711 P7 119.8(8) ?
C716 C711 P7 119.8(7) ?
C711 C712 C713 116.5(12) ?
C714 C713 C712 120.7(12) ?
C715 C714 C713 121.3(13) ?
C714 C715 C716 120.1(14) ?
C715 C716 C711 121.2(11) ?
C726 C721 C722 118.2(8) ?
C726 C721 P7 119.3(6) ?
C722 C721 P7 122.5(7) ?
C723 C722 C721 120.0(10) ?
C724 C723 C722 121.2(9) ?
C723 C724 C725 120.0(10) ?
C724 C725 C726 119.8(10) ?
C721 C726 C725 120.8(8) ?
C812 C811 C816 118.7(8) ?
C812 C811 P8 121.0(6) ?
C816 C811 P8 120.3(7) ?
C813 C812 C811 121.0(9) ?
C814 C813 C812 119.7(11) ?
C813 C814 C815 119.5(10) ?
C816 C815 C814 121.4(10) ?
C815 C816 C811 119.6(10) ?
C822 C821 C826 119.5(9) ?
C822 C821 P8 122.4(8) ?
C826 C821 P8 117.8(8) ?
C821 C822 C823 119.2(12) ?
C824 C823 C822 120.1(12) ?
C825 C824 C823 120.8(12) ?
C824 C825 C826 120.1(13) ?
C821 C826 C825 120.3(12) ?
C41 Sb5 C51 92.9(2) ?
C41 Sb5 Cl51 92.8(2) ?
C51 Sb5 Cl51 89.5(2) ?
C41 Sb5 Cl52 91.8(2) ?
C51 Sb5 Cl52 89.8(2) ?
Cl51 Sb5 Cl52 175.39(10) ?
C42 C41 C46 120.0 ?
C42 C41 Sb5 119.5(3) ?
C46 C41 Sb5 120.4(3) ?
C41 C42 C43 120.0 ?
C42 C43 C44 120.0 ?
C45 C44 C43 120.0 ?
C46 C45 C44 120.0 ?
C45 C46 C41 120.0 ?
C52 C51 C56 120.0 ?
C52 C51 Sb5 120.3(3) ?
C56 C51 Sb5 119.7(3) ?
C51 C52 C53 120.0 ?
C52 C53 C54 120.0 ?
C55 C54 C53 120.0 ?
C56 C55 C54 120.0 ?
C55 C56 C51 120.0 ?
C71A Sb6 C61A 96.6(5) ?
C61B Sb6 C71B 92.2(5) ?
C71A Sb6 Cl62 86.0(4) ?
C61B Sb6 Cl62 89.4(3) ?
C61A Sb6 Cl62 89.4(3) ?
C71B Sb6 Cl62 101.5(5) ?
C71A Sb6 Cl61 100.2(4) ?
C61B Sb6 Cl61 86.5(2) ?
C61A Sb6 Cl61 86.5(2) ?
C71B Sb6 Cl61 84.3(5) ?
Cl62 Sb6 Cl61 173.01(14) ?
C66A C61A C62A 123.8(14) ?
C66A C61A Sb6 121.2(11) ?
C62A C61A Sb6 114.9(9) ?
C63A C62A C61A 113.8(16) ?
C62A C63A C64A 121.2(17) ?
C65A C64A C63A 115.2(15) ?
C64A C65A C66A 123.4(19) ?
C61A C66A C65A 122.3(18) ?
C62B C61B C66B 114.2(13) ?
C62B C61B Sb6 122.5(10) ?
C66B C61B Sb6 122.6(9) ?
C61B C62B C63B 122.8(17) ?
C64B C63B C62B 118.6(18) ?
C63B C64B C65B 125.0(15) ?
C66B C65B C64B 116.1(17) ?
C65B C66B C61B 122.1(17) ?
C72A C71A C76A 120.0 ?
C72A C71A Sb6 124.2(7) ?
C76A C71A Sb6 115.8(7) ?
C73A C72A C71A 120.0 ?
C74A C73A C72A 120.0 ?
C73A C74A C75A 120.0 ?
C76A C75A C74A 120.0 ?
C75A C76A C71A 120.0 ?
C72B C71B C76B 120.0 ?
C72B C71B Sb6 115.2(10) ?
C76B C71B Sb6 124.2(10) ?
C71B C72B C73B 120.0 ?
C74B C73B C72B 120.0 ?
C73B C74B C75B 120.0 ?
C74B C75B C76B 120.0 ?
C75B C76B C71B 120.0 ?
C1 O1 C4 108.0 ?
O1 C1 C2 108.0 ?
C3 C2 C1 108.0 ?
C2 C3 C4 108.0 ?
O1 C4 C3 108.0 ?

loop_
_geom_bond_atom_site_label_1
_geom_bond_atom_site_label_2
_geom_bond_distance
_geom_bond_publ_flag
Sb1 Pd2 2.6380(10) y
Sb1 Pd3 2.6662(10) y
Sb1 Pd1 2.8245(10) y
Sb1 Sb3 3.0442(12) y
Sb1 Sb2 3.0726(10) y
Sb2 Pd4 2.6288(11) y
Sb2 Pd1 2.6501(10) y
Sb2 Pd2 2.7734(10) y
Sb2 Sb4 3.0530(12) y
Sb3 Pd1 2.6358(10) y
Sb3 Pd4 2.6508(9) y
Sb3 Pd3 2.7745(10) y
Sb3 Sb4 3.0920(13) y
Sb4 Pd3 2.6273(9) y
Sb4 Pd2 2.6705(12) y
Sb4 Pd4 2.8059(9) y
Pd1 P2 2.355(2) y
Pd1 P1 2.375(2) y
Pd2 P3 2.369(2) y
Pd2 P4 2.374(2) y
Pd3 P6 2.362(2) y
Pd3 P5 2.376(2) y
Pd4 P7 2.359(2) y
Pd4 P8 2.361(2) y
P1 C110 1.824(8) ?
P1 C121 1.829(8) ?
P1 C111 1.833(8) ?
P2 C221 1.817(9) ?
P2 C211 1.831(8) ?
P2 C210 1.832(8) ?
P3 C310 1.819(9) ?
P3 C321 1.828(11) ?
P3 C311 1.834(9) ?
P4 C411 1.810(11) ?
P4 C410 1.813(9) ?
P4 C421 1.817(10) ?
P5 C511 1.811(9) ?
P5 C510 1.831(8) ?
P5 C521 1.836(8) ?
P6 C621 1.814(11) ?
P6 C610 1.829(8) ?
P6 C611 1.831(11) ?
P7 C721 1.820(8) ?
P7 C710 1.825(8) ?
P7 C711 1.830(8) ?
P8 C810 1.818(8) ?
P8 C811 1.822(8) ?
P8 C821 1.822(8) ?
C111 C112 1.369(12) ?
C111 C116 1.395(11) ?
C112 C113 1.380(12) ?
C113 C114 1.380(14) ?
C114 C115 1.365(15) ?
C115 C116 1.386(14) ?
C121 C122 1.385(11) ?
C121 C126 1.386(11) ?
C122 C123 1.383(12) ?
C123 C124 1.372(13) ?
C124 C125 1.366(13) ?
C125 C126 1.382(12) ?
C211 C216 1.369(13) ?
C211 C212 1.378(13) ?
C212 C213 1.363(14) ?
C213 C214 1.32(2) ?
C214 C215 1.35(2) ?
C215 C216 1.43(2) ?
C221 C222 1.377(13) ?
C221 C226 1.383(13) ?
C222 C223 1.372(13) ?
C223 C224 1.33(2) ?
C224 C225 1.38(2) ?
C225 C226 1.37(2) ?
C311 C316 1.378(14) ?
C311 C312 1.394(15) ?
C312 C313 1.37(2) ?
C313 C314 1.39(2) ?
C314 C315 1.38(2) ?
C315 C316 1.362(14) ?
C321 C322 1.368(13) ?
C321 C326 1.399(13) ?
C322 C323 1.370(15) ?
C323 C324 1.40(2) ?
C324 C325 1.37(2) ?
C325 C326 1.37(2) ?
C411 C416 1.39(2) ?
C411 C412 1.403(14) ?
C412 C413 1.37(2) ?
C413 C414 1.38(2) ?
C414 C415 1.37(2) ?
C415 C416 1.38(2) ?
C421 C426 1.392(14) ?
C421 C422 1.401(13) ?
C422 C423 1.38(2) ?
C423 C424 1.37(2) ?
C424 C425 1.37(2) ?
C425 C426 1.40(2) ?
C511 C516 1.392(12) ?
C511 C512 1.405(12) ?
C512 C513 1.407(14) ?
C513 C514 1.367(15) ?
C514 C515 1.383(13) ?
C515 C516 1.375(13) ?
C521 C522 1.372(13) ?
C521 C526 1.382(13) ?
C522 C523 1.416(14) ?
C523 C524 1.37(2) ?
C524 C525 1.34(2) ?
C525 C526 1.382(13) ?
C611 C616 1.390(14) ?
C611 C612 1.40(2) ?
C612 C613 1.36(2) ?
C613 C614 1.34(2) ?
C614 C615 1.33(2) ?
C615 C616 1.47(2) ?
C621 C626 1.38(2) ?
C621 C622 1.396(15) ?
C622 C623 1.34(2) ?
C623 C624 1.39(2) ?
C624 C625 1.40(2) ?
C625 C626 1.381(15) ?
C711 C712 1.390(14) ?
C711 C716 1.402(14) ?
C712 C713 1.47(2) ?
C713 C714 1.37(2) ?
C714 C715 1.34(2) ?
C715 C716 1.390(14) ?
C721 C726 1.373(12) ?
C721 C722 1.390(11) ?
C722 C723 1.380(14) ?
C723 C724 1.349(15) ?
C724 C725 1.360(14) ?
C725 C726 1.395(13) ?
C811 C812 1.381(12) ?
C811 C816 1.384(12) ?
C812 C813 1.377(13) ?
C813 C814 1.36(2) ?
C814 C815 1.38(2) ?
C815 C816 1.360(15) ?
C821 C822 1.373(13) ?
C821 C826 1.380(14) ?
C822 C823 1.395(15) ?
C823 C824 1.37(2) ?
C824 C825 1.33(2) ?
C825 C826 1.39(2) ?
Sb5 C41 2.177(5) ?
Sb5 C51 2.183(4) ?
Sb5 Cl51 2.610(3) ?
Sb5 Cl52 2.614(3) ?
C41 C42 1.39 ?
C41 C46 1.39 ?
C42 C43 1.39 ?
C43 C44 1.39 ?
C44 C45 1.39 ?
C45 C46 1.39 ?
C51 C52 1.39 ?
C51 C56 1.39 ?
C52 C53 1.39 ?
C53 C54 1.39 ?
C54 C55 1.39 ?
C55 C56 1.39 ?
Sb6 C71A 2.082(10) ?
Sb6 C61B 2.164(9) ?
Sb6 C61A 2.164(9) ?
Sb6 C71B 2.30(2) ?
Sb6 Cl62 2.585(3) ?
Sb6 Cl61 2.656(3) ?
C61A C66A 1.22(2) ?
C61A C62A 1.44(2) ?
C62A C63A 1.42(3) ?
C63A C64A 1.47(2) ?
C64A C65A 1.33(2) ?
C65A C66A 1.38(3) ?
C61B C62B 1.38(2) ?
C61B C66B 1.46(2) ?
C62B C63B 1.40(3) ?
C63B C64B 1.29(2) ?
C64B C65B 1.39(2) ?
C65B C66B 1.38(3) ?
C71A C72A 1.39 ?
C71A C76A 1.39 ?
C72A C73A 1.39 ?
C73A C74A 1.39 ?
C74A C75A 1.39 ?
C75A C76A 1.39 ?
C71B C72B 1.39 ?
C71B C76B 1.39 ?
C72B C73B 1.39 ?
C73B C74B 1.39 ?
C74B C75B 1.39 ?
C75B C76B 1.39 ?
O1 C1 1.42 ?
O1 C4 1.42 ?
C1 C2 1.42 ?
C2 C3 1.42 ?
C3 C4 1.42 ?
